data_7235549
loop_
_publ_author_name
'Song, Xiao-Wei'
'Wen, Hui-Min'
'Ma, Cheng-Bing'
'Cui, Hong-Hua'
'Chen, Hui'
'Chen, Chang-Neng'

_publ_section_title
;
 Efficient photocatalytic hydrogen evolution with end-group-functionalized
 cobaloxime catalysts in combination with graphite-like C3N4
;
_journal_issue 36
_journal_name_full 'RSC Adv.'
_journal_page_first 18853
_journal_paper_doi 10.1039/C4RA01413H
_journal_volume 4
_journal_year 2014
_chemical_formula_sum 'C64 H70 Cl4 Co2 N12 O13'
_chemical_formula_weight 1474.98
_space_group_IT_number 2
_space_group_name_Hall '-P 1'
_space_group_name_H-M_alt 'P -1'
_symmetry_cell_setting triclinic
_symmetry_space_group_name_H-M 'P -1'
_atom_sites_solution_hydrogens geom
_atom_sites_solution_primary direct
_atom_sites_solution_secondary difmap
_audit_creation_method SHELXL-97
_cell_angle_alpha 75.820(5)
_cell_angle_beta 87.861(4)
_cell_angle_gamma 74.763(4)
_cell_formula_units_Z 2
_cell_length_a 9.5141(4)
_cell_length_b 17.4267(9)
_cell_length_c 20.3947(10)
_cell_measurement_reflns_used 5787
_cell_measurement_temperature 100.0(2)
_cell_measurement_theta_max 70.50
_cell_measurement_theta_min 3.91
_cell_volume 3161.8(3)
_computing_cell_refinement 'CrysAlisPro, Agilent Technologies,Version 1.171.36.28 '
_computing_data_collection 'CrysAlisPro, Agilent Technologies,Version 1.171.36.28 '
_computing_data_reduction 'CrysAlisPro, Agilent Technologies,Version 1.171.36.28 '
_computing_structure_refinement 'Siemens SHELXTL'
_computing_structure_solution 'Siemens SHELXTL'
_diffrn_ambient_temperature 100.0(2)
_diffrn_detector_area_resol_mean 10.5594
_diffrn_measured_fraction_theta_full 0.996
_diffrn_measured_fraction_theta_max 0.996
_diffrn_measurement_device_type 'SuperNova, Dual, Cu at zero, Atlas'
_diffrn_radiation_monochromator mirror
_diffrn_radiation_source 'SuperNova (Cu) X-ray Source'
_diffrn_radiation_type CuK\a
_diffrn_radiation_wavelength 1.54184
_diffrn_reflns_av_R_equivalents 0.0768
_diffrn_reflns_av_sigmaI/netI 0.0880
_diffrn_reflns_limit_h_max 7
_diffrn_reflns_limit_h_min -11
_diffrn_reflns_limit_k_max 20
_diffrn_reflns_limit_k_min -21
_diffrn_reflns_limit_l_max 24
_diffrn_reflns_limit_l_min -24
_diffrn_reflns_number 30466
_diffrn_reflns_theta_full 70.50
_diffrn_reflns_theta_max 70.50
_diffrn_reflns_theta_min 3.91
_diffrn_standards_decay_% none
_diffrn_standards_interval_count none
_diffrn_standards_interval_time none
_diffrn_standards_number none
_exptl_absorpt_coefficient_mu 6.299
_exptl_absorpt_correction_T_max .730
_exptl_absorpt_correction_T_min .493
_exptl_absorpt_correction_type empirical
_exptl_absorpt_process_details 'CrysAlisPro, Agilent Technologies,Version 1.171.36.28'
_exptl_crystal_colour brown
_exptl_crystal_density_diffrn 1.549
_exptl_crystal_density_method 'not measured'
_exptl_crystal_description block
_exptl_crystal_F_000 1528
_exptl_crystal_size_max .15
_exptl_crystal_size_mid .10
_exptl_crystal_size_min .05
_refine_diff_density_max 1.474
_refine_diff_density_min -1.137
_refine_diff_density_rms 0.115
_refine_ls_extinction_method none
_refine_ls_goodness_of_fit_ref 1.033
_refine_ls_hydrogen_treatment mixed
_refine_ls_matrix_type full
_refine_ls_number_parameters 893
_refine_ls_number_reflns 12066
_refine_ls_number_restraints 15
_refine_ls_restrained_S_all 1.033
_refine_ls_R_factor_gt 0.0716
_refine_ls_shift/su_max 0.001
_refine_ls_shift/su_mean 0.000
_refine_ls_structure_factor_coef Fsqd
_refine_ls_weighting_details 'calc w=1/[\s^2^(Fo^2^)+(0.1128P)^2^+2.1244P] where P=(Fo^2^+2Fc^2^)/3'
_refine_ls_wR_factor_gt 0.1824
_refine_ls_wR_factor_ref 0.2068
_reflns_number_gt 8780
_reflns_number_total 12066
_reflns_threshold_expression >2sigma(I)
_cod_data_source_file c4ra01413h2.cif
_cod_data_source_block exp_5018
_cod_depositor_comments
;
The following automatic conversions were performed:

data item '_symmetry_cell_setting' value 'Triclinic' was changed to
'triclinic' in accordance with the
/home/saulius/struct/COD-crude-data/automatic-downloads/DataCite-retrospective/RSC/depositions/lib/dictionaries/cif_core.dic
dictionary named 'cif_core.dic' version 2.4.2 last updated on
2011-04-26.

Automatic conversion script
Id: cif_fix_values 6909 2019-04-08 15:41:33Z antanas 
;
_cod_original_sg_symbol_H-M P-1
_cod_database_code 7235549
_refine_ls_r_factor_ref 0.0996

loop_
_symmetry_equiv_pos_as_xyz
'x, y, z'
'-x, -y, -z'

loop_
_atom_site_label
_atom_site_type_symbol
_atom_site_fract_x
_atom_site_fract_y
_atom_site_fract_z
_atom_site_U_iso_or_equiv
_atom_site_adp_type
_atom_site_occupancy
_atom_site_symmetry_multiplicity
_atom_site_calc_flag
_atom_site_refinement_flags
Co1 Co 0.73110(8) 0.58622(4) 0.85135(4) 0.01785(18) Uani 1 1 d .
Co2 Co 0.82357(8) 0.24882(4) 0.41046(4) 0.01749(18) Uani 1 1 d .
Cl1 Cl 0.93051(11) 0.48834(6) 0.84339(5) 0.0210(2) Uani 1 1 d .
Cl2 Cl 0.63029(12) 0.31589(7) 0.45896(5) 0.0229(2) Uani 1 1 d .
Cl3 Cl 0.1761(2) 0.43462(14) 0.50714(10) 0.0633(5) Uani 1 1 d .
Cl4 Cl 0.4252(2) 0.42868(12) 0.58804(10) 0.0583(4) Uani 1 1 d .
O1 O 0.8338(4) 0.6933(2) 0.74040(17) 0.0241(7) Uani 1 1 d D
O2 O 0.5652(4) 0.4733(2) 0.84531(18) 0.0253(7) Uani 1 1 d D
H2 H 0.597(6) 0.465(4) 0.9057(13) 0.030 Uiso 1 1 d D
H1 H 0.887(6) 0.689(4) 0.7966(14) 0.030 Uiso 1 1 d D
O3 O 0.6489(4) 0.4709(2) 0.95966(18) 0.0246(7) Uani 1 1 d D
O4 O 0.9092(4) 0.6931(2) 0.85561(17) 0.0233(7) Uani 1 1 d D
O5 O 0.6681(3) 0.2939(2) 0.28203(17) 0.0219(7) Uani 1 1 d D
H5 H 0.647(6) 0.228(2) 0.317(2) 0.026 Uiso 1 1 d D
O6 O 0.9837(4) 0.3404(2) 0.46097(17) 0.0244(7) Uani 1 1 d D
H6 H 1.000(6) 0.2695(18) 0.497(3) 0.029 Uiso 1 1 d D
O7 O 0.9814(4) 0.2047(2) 0.53511(17) 0.0247(7) Uani 1 1 d D
O8 O 0.6383(3) 0.1680(2) 0.36435(17) 0.0222(7) Uani 1 1 d D
O9 O 0.0967(4) 0.8536(3) 0.9247(2) 0.0355(9) Uani 1 1 d .
O10 O 1.4733(4) 0.0048(2) 0.33709(19) 0.0255(7) Uani 1 1 d .
O11 O 0.2538(4) 0.9623(2) 0.6915(2) 0.0307(8) Uani 1 1 d D
H100 H 0.278(5) 0.921(2) 0.674(3) 0.025(15) Uiso 1 1 d D
H101 H 0.322(4) 0.986(3) 0.687(3) 0.030 Uiso 1 1 d D
O12 O 0.1746(4) 0.1481(2) 0.12704(19) 0.0293(8) Uani 1 1 d D
H102 H 0.168(6) 0.1977(12) 0.126(3) 0.034(17) Uiso 1 1 d D
H103 H 0.103(4) 0.143(3) 0.106(3) 0.030(16) Uiso 1 1 d D
O13 O 0.5902(6) 0.8136(3) 0.5115(3) 0.0572(13) Uani 1 1 d .
H13A H 0.5329 0.7849 0.5204 0.086 Uiso 1 1 calc R
N1 N 0.7540(4) 0.6375(2) 0.7597(2) 0.0201(8) Uani 1 1 d .
N2 N 0.6228(4) 0.5324(2) 0.8098(2) 0.0207(8) Uani 1 1 d .
N3 N 0.7153(4) 0.5309(2) 0.9421(2) 0.0204(8) Uani 1 1 d .
N4 N 0.8426(4) 0.6385(2) 0.8924(2) 0.0190(7) Uani 1 1 d .
N5 N 0.7552(4) 0.3146(2) 0.3224(2) 0.0209(8) Uani 1 1 d .
N6 N 0.9111(4) 0.3361(2) 0.4069(2) 0.0199(8) Uani 1 1 d .
N7 N 0.8948(4) 0.1834(2) 0.4973(2) 0.0217(8) Uani 1 1 d .
N8 N 0.7310(4) 0.1644(2) 0.4137(2) 0.0202(8) Uani 1 1 d .
N9 N 0.5533(4) 0.6729(2) 0.85759(19) 0.0192(8) Uani 1 1 d .
N10 N 0.9965(4) 0.1904(2) 0.37009(19) 0.0181(7) Uani 1 1 d .
N11 N 0.1412(5) 0.9328(3) 0.8229(2) 0.0284(9) Uani 1 1 d .
H11 H 0.1912 0.9326 0.7869 0.034 Uiso 1 1 calc R
N12 N 1.3728(4) 0.0398(2) 0.2305(2) 0.0216(8) Uani 1 1 d .
H12 H 1.3055 0.0744 0.2033 0.026 Uiso 1 1 calc R
C1 C 0.6916(5) 0.6163(3) 0.7143(3) 0.0223(9) Uani 1 1 d .
C2 C 0.6167(5) 0.5514(3) 0.7440(3) 0.0224(9) Uani 1 1 d .
C3 C 0.7773(5) 0.5535(3) 0.9876(2) 0.0205(9) Uani 1 1 d .
C4 C 0.8542(5) 0.6166(3) 0.9580(2) 0.0222(9) Uani 1 1 d .
C5 C 0.6951(5) 0.6521(3) 0.6402(3) 0.0289(11) Uani 1 1 d .
H5A H 0.6141 0.6995 0.6269 0.043 Uiso 1 1 calc R
H5B H 0.6888 0.6121 0.6161 0.043 Uiso 1 1 calc R
H5C H 0.7845 0.6676 0.6298 0.043 Uiso 1 1 calc R
C6 C 0.5516(5) 0.5109(3) 0.7019(3) 0.0275(10) Uani 1 1 d .
H6A H 0.6273 0.4795 0.6793 0.041 Uiso 1 1 calc R
H6B H 0.4850 0.5517 0.6689 0.041 Uiso 1 1 calc R
H6C H 0.5003 0.4751 0.7301 0.041 Uiso 1 1 calc R
C7 C 0.7688(5) 0.5163(3) 1.0613(2) 0.0275(10) Uani 1 1 d .
H7A H 0.6693 0.5176 1.0723 0.041 Uiso 1 1 calc R
H7B H 0.8047 0.5469 1.0871 0.041 Uiso 1 1 calc R
H7C H 0.8269 0.4605 1.0720 0.041 Uiso 1 1 calc R
C8 C 0.9421(5) 0.6489(3) 0.9990(3) 0.0254(10) Uani 1 1 d .
H8A H 1.0277 0.6066 1.0176 0.038 Uiso 1 1 calc R
H8B H 0.8846 0.6660 1.0351 0.038 Uiso 1 1 calc R
H8C H 0.9701 0.6948 0.9706 0.038 Uiso 1 1 calc R
C9 C 0.4392(5) 0.6561(3) 0.8948(3) 0.0251(10) Uani 1 1 d .
H9 H 0.4446 0.6023 0.9178 0.030 Uiso 1 1 calc R
C10 C 0.3147(5) 0.7170(3) 0.8996(3) 0.0282(10) Uani 1 1 d .
H10 H 0.2381 0.7036 0.9255 0.034 Uiso 1 1 calc R
C11 C 0.3042(5) 0.7977(3) 0.8659(2) 0.0233(10) Uani 1 1 d .
C12 C 0.4230(5) 0.8147(3) 0.8279(3) 0.0247(10) Uani 1 1 d .
H12A H 0.4204 0.8682 0.8047 0.030 Uiso 1 1 calc R
C13 C 0.5437(5) 0.7515(3) 0.8252(3) 0.0253(10) Uani 1 1 d .
H13 H 0.6220 0.7635 0.7999 0.030 Uiso 1 1 calc R
C14 C 0.1711(5) 0.8646(3) 0.8736(3) 0.0283(11) Uani 1 1 d .
C15 C 0.0283(6) 1.0075(3) 0.8254(3) 0.0366(13) Uani 1 1 d .
H15A H -0.0064 1.0037 0.8711 0.044 Uiso 1 1 calc R
H15B H -0.0535 1.0137 0.7958 0.044 Uiso 1 1 calc R
C16 C 0.0926(6) 1.0835(4) 0.8026(3) 0.0395(13) Uani 1 1 d .
C17 C 0.0912(7) 1.1239(4) 0.7349(3) 0.0417(14) Uani 1 1 d .
H17 H 0.0439 1.1066 0.7044 0.050 Uiso 1 1 calc R
C18 C 0.1540(6) 1.1876(3) 0.7090(3) 0.0341(12) Uani 1 1 d .
H18 H 0.1513 1.2101 0.6625 0.041 Uiso 1 1 calc R
C19 C 0.2218(6) 1.2183(4) 0.7530(3) 0.0413(14) Uani 1 1 d .
C20 C 0.2858(7) 1.2839(4) 0.7284(5) 0.0546(18) Uani 1 1 d U
H20 H 0.2844 1.3076 0.6823 0.065 Uiso 1 1 calc R
C21 C 0.3519(7) 1.3129(4) 0.7747(4) 0.0531(16) Uani 1 1 d U
H21 H 0.3938 1.3565 0.7598 0.064 Uiso 1 1 calc R
C22 C 0.3528(6) 1.2737(4) 0.8452(4) 0.0432(15) Uani 1 1 d .
C23 C 0.4249(7) 1.3010(5) 0.8921(5) 0.0549(19) Uani 1 1 d .
H23 H 0.4675 1.3441 0.8763 0.066 Uiso 1 1 calc R
C24 C 0.4320(8) 1.2642(5) 0.9602(5) 0.058(2) Uani 1 1 d .
H24 H 0.4802 1.2824 0.9898 0.070 Uiso 1 1 calc R
C25 C 0.3673(8) 1.1997(5) 0.9855(4) 0.0557(19) Uani 1 1 d .
H25 H 0.3717 1.1754 1.0317 0.067 Uiso 1 1 calc R
C26 C 0.2986(6) 1.1732(4) 0.9424(3) 0.0399(14) Uani 1 1 d .
C27 C 0.2310(7) 1.1048(4) 0.9628(4) 0.0471(15) Uani 1 1 d .
H27 H 0.2327 1.0799 1.0088 0.057 Uiso 1 1 calc R
C28 C 0.1675(7) 1.0752(4) 0.9214(4) 0.0448(15) Uani 1 1 d .
H28 H 0.1276 1.0315 0.9392 0.054 Uiso 1 1 calc R
C29 C 0.1587(6) 1.1109(3) 0.8464(3) 0.0371(13) Uani 1 1 d .
C30 C 0.2224(6) 1.1768(3) 0.8270(3) 0.0345(12) Uani 1 1 d .
C31 C 0.2906(6) 1.2085(4) 0.8708(4) 0.0405(14) Uani 1 1 d .
C32 C 0.8029(5) 0.3780(3) 0.2998(2) 0.0181(9) Uani 1 1 d .
C33 C 0.8921(5) 0.3927(3) 0.3516(2) 0.0205(9) Uani 1 1 d .
C34 C 0.8581(5) 0.1144(3) 0.5163(2) 0.0235(9) Uani 1 1 d .
C35 C 0.7576(5) 0.1044(3) 0.4676(2) 0.0227(9) Uani 1 1 d .
C36 C 0.7793(5) 0.4298(3) 0.2295(2) 0.0264(10) Uani 1 1 d .
H36A H 0.8590 0.4102 0.2024 0.040 Uiso 1 1 calc R
H36B H 0.7735 0.4855 0.2297 0.040 Uiso 1 1 calc R
H36C H 0.6900 0.4270 0.2109 0.040 Uiso 1 1 calc R
C37 C 0.9442(5) 0.4683(3) 0.3406(3) 0.0255(10) Uani 1 1 d .
H37A H 0.8621 0.5156 0.3319 0.038 Uiso 1 1 calc R
H37B H 1.0068 0.4712 0.3026 0.038 Uiso 1 1 calc R
H37C H 0.9972 0.4667 0.3803 0.038 Uiso 1 1 calc R
C38 C 0.9105(6) 0.0545(3) 0.5815(3) 0.0281(10) Uani 1 1 d .
H38A H 0.9991 0.0626 0.5962 0.042 Uiso 1 1 calc R
H38B H 0.9285 -0.0002 0.5756 0.042 Uiso 1 1 calc R
H38C H 0.8379 0.0623 0.6150 0.042 Uiso 1 1 calc R
C39 C 0.6899(5) 0.0335(3) 0.4818(3) 0.0266(10) Uani 1 1 d .
H39A H 0.6186 0.0419 0.4469 0.040 Uiso 1 1 calc R
H39B H 0.6436 0.0295 0.5247 0.040 Uiso 1 1 calc R
H39C H 0.7641 -0.0163 0.4829 0.040 Uiso 1 1 calc R
C40 C 0.9842(5) 0.1613(3) 0.3161(2) 0.0203(9) Uani 1 1 d .
H40 H 0.8922 0.1716 0.2966 0.024 Uiso 1 1 calc R
C41 C 1.1025(5) 0.1168(3) 0.2882(2) 0.0214(9) Uani 1 1 d .
H41 H 1.0897 0.0973 0.2509 0.026 Uiso 1 1 calc R
C42 C 1.2424(5) 0.1010(3) 0.3166(2) 0.0203(9) Uani 1 1 d .
C43 C 1.2553(5) 0.1330(3) 0.3713(2) 0.0219(9) Uani 1 1 d .
H43 H 1.3466 0.1248 0.3908 0.026 Uiso 1 1 calc R
C44 C 1.1323(5) 0.1770(3) 0.3968(2) 0.0220(9) Uani 1 1 d .
H44 H 1.1426 0.1982 0.4335 0.026 Uiso 1 1 calc R
C45 C 1.3745(5) 0.0450(3) 0.2953(2) 0.0208(9) Uani 1 1 d .
C46 C 1.4803(5) -0.0222(3) 0.2035(3) 0.0245(10) Uani 1 1 d .
H46A H 1.5532 -0.0548 0.2383 0.029 Uiso 1 1 calc R
H46B H 1.5292 0.0049 0.1658 0.029 Uiso 1 1 calc R
C47 C 1.4046(5) -0.0769(3) 0.1802(3) 0.0226(9) Uani 1 1 d .
C48 C 1.3797(5) -0.0650(3) 0.1111(3) 0.0246(10) Uani 1 1 d .
H48 H 1.4131 -0.0248 0.0808 0.029 Uiso 1 1 calc R
C49 C 1.3061(5) -0.1118(3) 0.0860(3) 0.0258(10) Uani 1 1 d .
H49 H 1.2895 -0.1018 0.0397 0.031 Uiso 1 1 calc R
C50 C 1.2569(5) -0.1740(3) 0.1308(2) 0.0226(9) Uani 1 1 d .
C51 C 1.1825(5) -0.2244(3) 0.1067(3) 0.0266(10) Uani 1 1 d .
H51 H 1.1655 -0.2154 0.0605 0.032 Uiso 1 1 calc R
C52 C 1.1374(5) -0.2844(3) 0.1504(3) 0.0256(10) Uani 1 1 d .
H52 H 1.0926 -0.3174 0.1335 0.031 Uiso 1 1 calc R
C53 C 1.1569(5) -0.2985(3) 0.2223(3) 0.0233(10) Uani 1 1 d .
C54 C 1.1046(5) -0.3575(3) 0.2683(3) 0.0244(10) Uani 1 1 d .
H54 H 1.0573 -0.3901 0.2525 0.029 Uiso 1 1 calc R
C55 C 1.1221(5) -0.3681(3) 0.3374(3) 0.0274(10) Uani 1 1 d .
H55 H 1.0828 -0.4061 0.3672 0.033 Uiso 1 1 calc R
C56 C 1.1975(5) -0.3230(3) 0.3628(3) 0.0239(9) Uani 1 1 d .
H56 H 1.2115 -0.3322 0.4093 0.029 Uiso 1 1 calc R
C57 C 1.2523(5) -0.2637(3) 0.3180(3) 0.0217(9) Uani 1 1 d .
C58 C 1.3279(5) -0.2141(3) 0.3421(2) 0.0244(10) Uani 1 1 d .
H58 H 1.3436 -0.2228 0.3884 0.029 Uiso 1 1 calc R
C59 C 1.3769(5) -0.1548(3) 0.2987(2) 0.0229(9) Uani 1 1 d .
H59 H 1.4259 -0.1240 0.3160 0.027 Uiso 1 1 calc R
C60 C 1.3548(5) -0.1382(3) 0.2263(2) 0.0206(9) Uani 1 1 d .
C61 C 1.2815(5) -0.1874(3) 0.2013(2) 0.0201(9) Uani 1 1 d .
C62 C 1.2330(5) -0.2507(3) 0.2471(2) 0.0204(9) Uani 1 1 d .
C63 C 0.6478(8) 0.8097(5) 0.4489(3) 0.0508(17) Uani 1 1 d .
H63A H 0.5712 0.8151 0.4175 0.076 Uiso 1 1 calc R
H63B H 0.7183 0.7580 0.4526 0.076 Uiso 1 1 calc R
H63C H 0.6941 0.8534 0.4332 0.076 Uiso 1 1 calc R
C64 C 0.3068(8) 0.4843(4) 0.5175(4) 0.0520(17) Uani 1 1 d .
H64A H 0.2588 0.5384 0.5237 0.062 Uiso 1 1 calc R
H64B H 0.3634 0.4911 0.4769 0.062 Uiso 1 1 calc R

loop_
_atom_site_aniso_label
_atom_site_aniso_U_11
_atom_site_aniso_U_22
_atom_site_aniso_U_33
_atom_site_aniso_U_23
_atom_site_aniso_U_13
_atom_site_aniso_U_12
Co1 0.0173(4) 0.0188(4) 0.0186(4) -0.0059(3) -0.0010(3) -0.0052(3)
Co2 0.0178(4) 0.0196(4) 0.0158(4) -0.0060(3) -0.0008(3) -0.0043(3)
Cl1 0.0192(5) 0.0221(5) 0.0223(5) -0.0079(4) -0.0004(4) -0.0041(4)
Cl2 0.0204(5) 0.0283(5) 0.0209(5) -0.0101(4) 0.0008(4) -0.0042(4)
Cl3 0.0625(11) 0.0822(13) 0.0559(11) -0.0264(10) -0.0066(8) -0.0273(10)
Cl4 0.0556(10) 0.0697(11) 0.0541(10) -0.0197(9) -0.0083(8) -0.0187(8)
O1 0.0237(17) 0.0264(17) 0.0238(17) -0.0051(14) 0.0024(13) -0.0103(14)
O2 0.0239(17) 0.0249(17) 0.0305(19) -0.0080(14) -0.0031(14) -0.0102(14)
O3 0.0232(17) 0.0265(17) 0.0260(17) -0.0040(14) 0.0001(13) -0.0123(14)
O4 0.0257(17) 0.0242(16) 0.0227(17) -0.0063(14) 0.0008(13) -0.0105(14)
O5 0.0196(16) 0.0288(17) 0.0196(16) -0.0100(13) -0.0040(12) -0.0057(13)
O6 0.0283(18) 0.0286(17) 0.0196(16) -0.0081(14) -0.0063(13) -0.0099(14)
O7 0.0282(18) 0.0286(17) 0.0192(16) -0.0070(14) -0.0025(13) -0.0089(14)
O8 0.0229(17) 0.0252(16) 0.0202(16) -0.0053(13) -0.0061(13) -0.0082(13)
O9 0.0220(18) 0.052(2) 0.030(2) -0.0164(18) 0.0034(15) 0.0007(16)
O10 0.0199(16) 0.0227(16) 0.0332(19) -0.0102(14) -0.0043(14) -0.0008(13)
O11 0.0295(19) 0.0305(19) 0.036(2) -0.0142(16) 0.0016(15) -0.0088(15)
O12 0.033(2) 0.0249(18) 0.0284(19) -0.0085(15) -0.0049(15) -0.0022(15)
O13 0.070(3) 0.066(3) 0.045(3) -0.016(2) 0.010(2) -0.032(3)
N1 0.0171(18) 0.0225(19) 0.023(2) -0.0080(16) 0.0017(14) -0.0068(15)
N2 0.0163(18) 0.0242(19) 0.023(2) -0.0078(16) 0.0016(14) -0.0054(15)
N3 0.0196(19) 0.0202(18) 0.022(2) -0.0053(15) 0.0018(15) -0.0075(15)
N4 0.0177(18) 0.0198(18) 0.0213(19) -0.0083(15) 0.0022(14) -0.0053(15)
N5 0.0182(19) 0.027(2) 0.0197(19) -0.0110(16) 0.0019(14) -0.0046(15)
N6 0.0184(18) 0.0239(19) 0.0195(19) -0.0094(16) -0.0017(14) -0.0050(15)
N7 0.0199(19) 0.026(2) 0.0198(19) -0.0083(16) 0.0016(15) -0.0051(16)
N8 0.0164(18) 0.027(2) 0.0187(19) -0.0069(16) 0.0005(14) -0.0061(15)
N9 0.0182(18) 0.0237(19) 0.0185(18) -0.0076(15) -0.0009(14) -0.0079(15)
N10 0.0175(19) 0.0200(18) 0.0180(18) -0.0069(15) 0.0003(14) -0.0045(14)
N11 0.022(2) 0.030(2) 0.033(2) -0.0157(19) -0.0005(17) 0.0015(17)
N12 0.0198(19) 0.0203(18) 0.024(2) -0.0077(16) -0.0004(15) -0.0024(15)
C1 0.016(2) 0.024(2) 0.026(2) -0.0079(19) 0.0041(17) -0.0033(18)
C2 0.016(2) 0.023(2) 0.027(2) -0.0087(19) -0.0010(18) -0.0013(17)
C3 0.016(2) 0.021(2) 0.023(2) -0.0053(18) 0.0011(17) -0.0010(17)
C4 0.021(2) 0.024(2) 0.022(2) -0.0079(19) -0.0030(17) -0.0035(18)
C5 0.021(2) 0.042(3) 0.022(2) -0.007(2) -0.0022(18) -0.007(2)
C6 0.023(2) 0.033(3) 0.030(3) -0.015(2) -0.0022(19) -0.006(2)
C7 0.026(3) 0.038(3) 0.019(2) -0.005(2) -0.0005(18) -0.011(2)
C8 0.021(2) 0.028(2) 0.028(3) -0.011(2) -0.0075(19) -0.0029(19)
C9 0.025(2) 0.026(2) 0.025(2) -0.0057(19) 0.0006(19) -0.0069(19)
C10 0.023(2) 0.032(3) 0.031(3) -0.009(2) 0.006(2) -0.009(2)
C11 0.020(2) 0.030(2) 0.022(2) -0.0114(19) -0.0027(17) -0.0035(19)
C12 0.020(2) 0.023(2) 0.031(3) -0.008(2) 0.0012(19) -0.0045(18)
C13 0.026(2) 0.025(2) 0.026(2) -0.008(2) 0.0011(19) -0.0089(19)
C14 0.023(2) 0.034(3) 0.029(3) -0.013(2) -0.003(2) -0.004(2)
C15 0.023(3) 0.034(3) 0.057(4) -0.027(3) -0.002(2) 0.001(2)
C16 0.034(3) 0.038(3) 0.044(3) -0.012(3) 0.002(2) -0.002(2)
C17 0.038(3) 0.035(3) 0.041(3) -0.012(3) 0.002(2) 0.012(2)
C18 0.038(3) 0.031(3) 0.028(3) -0.009(2) 0.002(2) 0.004(2)
C19 0.030(3) 0.041(3) 0.045(3) -0.021(3) -0.005(2) 0.013(2)
C20 0.037(3) 0.040(3) 0.077(5) -0.019(3) 0.000(3) 0.012(3)
C21 0.038(3) 0.036(3) 0.073(5) -0.009(3) 0.009(3) 0.007(3)
C22 0.029(3) 0.028(3) 0.071(5) -0.019(3) 0.009(3) 0.001(2)
C23 0.039(4) 0.053(4) 0.087(6) -0.042(4) 0.013(4) -0.015(3)
C24 0.040(4) 0.067(5) 0.082(6) -0.050(5) 0.003(3) -0.008(3)
C25 0.043(4) 0.067(5) 0.062(5) -0.037(4) 0.003(3) -0.002(3)
C26 0.026(3) 0.057(4) 0.035(3) -0.018(3) -0.001(2) -0.002(3)
C27 0.049(4) 0.048(4) 0.040(3) -0.021(3) 0.005(3) 0.004(3)
C28 0.037(3) 0.035(3) 0.055(4) -0.001(3) 0.003(3) -0.005(3)
C29 0.026(3) 0.025(3) 0.059(4) -0.016(3) 0.012(2) 0.000(2)
C30 0.022(3) 0.034(3) 0.046(3) -0.020(3) -0.007(2) 0.004(2)
C31 0.030(3) 0.039(3) 0.054(4) -0.018(3) 0.006(3) -0.006(2)
C32 0.013(2) 0.021(2) 0.019(2) -0.0059(17) -0.0007(16) -0.0014(16)
C33 0.021(2) 0.022(2) 0.019(2) -0.0067(18) 0.0017(17) -0.0057(18)
C34 0.025(2) 0.025(2) 0.019(2) -0.0054(19) 0.0035(18) -0.0052(19)
C35 0.025(2) 0.020(2) 0.021(2) -0.0043(18) 0.0010(18) -0.0041(18)
C36 0.022(2) 0.035(3) 0.021(2) -0.003(2) -0.0005(18) -0.009(2)
C37 0.026(2) 0.024(2) 0.030(3) -0.008(2) 0.0051(19) -0.0128(19)
C38 0.030(3) 0.030(3) 0.021(2) -0.003(2) 0.0008(19) -0.006(2)
C39 0.024(2) 0.029(2) 0.027(3) -0.004(2) -0.0013(19) -0.010(2)
C40 0.017(2) 0.026(2) 0.021(2) -0.0072(18) -0.0016(16) -0.0077(17)
C41 0.026(2) 0.023(2) 0.018(2) -0.0084(18) 0.0006(17) -0.0080(18)
C42 0.023(2) 0.017(2) 0.023(2) -0.0040(17) 0.0031(18) -0.0084(17)
C43 0.023(2) 0.023(2) 0.021(2) -0.0036(18) -0.0055(18) -0.0077(18)
C44 0.024(2) 0.022(2) 0.022(2) -0.0078(18) -0.0015(18) -0.0069(18)
C45 0.018(2) 0.020(2) 0.028(2) -0.0060(18) 0.0015(18) -0.0094(17)
C46 0.024(2) 0.023(2) 0.029(3) -0.010(2) 0.0045(19) -0.0057(19)
C47 0.019(2) 0.023(2) 0.027(2) -0.0111(19) 0.0011(18) -0.0004(18)
C48 0.024(2) 0.022(2) 0.024(2) -0.0036(19) 0.0007(18) -0.0011(18)
C49 0.028(3) 0.025(2) 0.021(2) -0.0068(19) 0.0001(19) 0.0001(19)
C50 0.021(2) 0.023(2) 0.023(2) -0.0107(19) -0.0004(17) 0.0004(18)
C51 0.026(2) 0.030(2) 0.024(2) -0.016(2) -0.0052(19) 0.001(2)
C52 0.024(2) 0.028(2) 0.028(3) -0.015(2) -0.0029(19) -0.0046(19)
C53 0.020(2) 0.022(2) 0.027(2) -0.0110(19) -0.0045(18) 0.0009(18)
C54 0.022(2) 0.021(2) 0.032(3) -0.012(2) 0.0000(19) -0.0034(18)
C55 0.025(2) 0.023(2) 0.034(3) -0.008(2) 0.003(2) -0.0046(19)
C56 0.021(2) 0.024(2) 0.025(2) -0.0079(19) -0.0001(18) -0.0029(18)
C57 0.017(2) 0.020(2) 0.028(2) -0.0083(19) -0.0005(17) -0.0021(17)
C58 0.026(2) 0.027(2) 0.020(2) -0.0088(19) -0.0020(18) -0.0040(19)
C59 0.021(2) 0.025(2) 0.024(2) -0.0103(19) -0.0039(18) -0.0036(18)
C60 0.019(2) 0.020(2) 0.021(2) -0.0090(18) -0.0016(17) 0.0019(17)
C61 0.012(2) 0.023(2) 0.025(2) -0.0115(19) 0.0009(16) 0.0015(17)
C62 0.015(2) 0.023(2) 0.023(2) -0.0078(18) -0.0011(16) -0.0025(17)
C63 0.054(4) 0.066(4) 0.040(4) -0.016(3) -0.001(3) -0.025(4)
C64 0.056(4) 0.054(4) 0.050(4) -0.010(3) -0.007(3) -0.023(3)

loop_
_atom_type_symbol
_atom_type_description
_atom_type_scat_dispersion_real
_atom_type_scat_dispersion_imag
_atom_type_scat_source
C C 0.0181 0.0091 'International Tables Vol C Tables 4.2.6.8 and 6.1.1.4'
H H 0.0000 0.0000 'International Tables Vol C Tables 4.2.6.8 and 6.1.1.4'
Cl Cl 0.3639 0.7018 'International Tables Vol C Tables 4.2.6.8 and 6.1.1.4'
Co Co -2.3653 3.6143 'International Tables Vol C Tables 4.2.6.8 and 6.1.1.4'
N N 0.0311 0.0180 'International Tables Vol C Tables 4.2.6.8 and 6.1.1.4'
O O 0.0492 0.0322 'International Tables Vol C Tables 4.2.6.8 and 6.1.1.4'

loop_
_geom_angle_atom_site_label_1
_geom_angle_atom_site_label_2
_geom_angle_atom_site_label_3
_geom_angle
N3 Co1 N1 177.36(18)
N3 Co1 N4 82.12(17)
N1 Co1 N4 98.27(17)
N3 Co1 N2 98.07(17)
N1 Co1 N2 81.49(17)
N4 Co1 N2 178.85(17)
N3 Co1 N9 90.92(17)
N1 Co1 N9 91.69(17)
N4 Co1 N9 90.07(15)
N2 Co1 N9 91.07(16)
N3 Co1 Cl1 89.44(13)
N1 Co1 Cl1 87.96(12)
N4 Co1 Cl1 90.42(12)
N2 Co1 Cl1 88.44(12)
N9 Co1 Cl1 179.43(12)
N8 Co2 N7 82.18(17)
N8 Co2 N6 178.26(17)
N7 Co2 N6 98.66(17)
N8 Co2 N5 98.35(17)
N7 Co2 N5 179.02(17)
N6 Co2 N5 80.84(17)
N8 Co2 N10 91.47(16)
N7 Co2 N10 89.71(17)
N6 Co2 N10 90.06(16)
N5 Co2 N10 89.45(16)
N8 Co2 Cl2 89.57(12)
N7 Co2 Cl2 89.09(13)
N6 Co2 Cl2 88.92(12)
N5 Co2 Cl2 91.74(12)
N10 Co2 Cl2 178.29(12)
C1 N1 O1 119.7(4)
C1 N1 Co1 117.0(3)
O1 N1 Co1 123.3(3)
C2 N2 O2 120.8(4)
C2 N2 Co1 116.5(3)
O2 N2 Co1 122.5(3)
C3 N3 O3 121.1(4)
C3 N3 Co1 116.0(3)
O3 N3 Co1 122.9(3)
C4 N4 O4 121.9(4)
C4 N4 Co1 116.1(3)
O4 N4 Co1 121.9(3)
C32 N5 O5 119.7(4)
C32 N5 Co2 117.0(3)
O5 N5 Co2 123.1(3)
C33 N6 O6 121.6(4)
C33 N6 Co2 116.8(3)
O6 N6 Co2 121.6(3)
C34 N7 O7 122.1(4)
C34 N7 Co2 115.6(3)
O7 N7 Co2 122.2(3)
C35 N8 O8 122.0(4)
C35 N8 Co2 116.2(3)
O8 N8 Co2 121.8(3)
C13 N9 C9 118.1(4)
C13 N9 Co1 120.1(3)
C9 N9 Co1 121.8(3)
C40 N10 C44 118.1(4)
C40 N10 Co2 121.0(3)
C44 N10 Co2 120.9(3)
C14 N11 C15 123.8(5)
C45 N12 C46 123.6(4)
N1 C1 C2 112.5(4)
N1 C1 C5 124.1(4)
C2 C1 C5 123.4(4)
N2 C2 C6 125.1(5)
N2 C2 C1 112.4(4)
C6 C2 C1 122.4(4)
N3 C3 C4 113.1(4)
N3 C3 C7 121.2(4)
C4 C3 C7 125.7(4)
N4 C4 C3 112.7(4)
N4 C4 C8 123.7(4)
C3 C4 C8 123.6(4)
N9 C9 C10 121.9(5)
C9 C10 C11 120.1(5)
C10 C11 C12 117.8(5)
C10 C11 C14 120.0(5)
C12 C11 C14 122.1(5)
C13 C12 C11 119.3(5)
N9 C13 C12 122.9(5)
O9 C14 N11 124.4(5)
O9 C14 C11 119.4(5)
N11 C14 C11 116.2(5)
N11 C15 C16 109.6(5)
C29 C16 C17 116.3(6)
C29 C16 C15 122.6(6)
C17 C16 C15 121.0(6)
C18 C17 C16 125.6(6)
C17 C18 C19 119.6(6)
C18 C19 C20 121.3(7)
C18 C19 C30 116.0(6)
C20 C19 C30 122.8(6)
C21 C20 C19 119.2(8)
C20 C21 C22 118.3(7)
C31 C22 C21 123.7(7)
C31 C22 C23 117.9(7)
C21 C22 C23 118.5(6)
C24 C23 C22 121.0(7)
C23 C24 C25 120.7(7)
C26 C25 C24 119.4(8)
C25 C26 C31 122.0(7)
C25 C26 C27 124.2(7)
C31 C26 C27 113.8(6)
C28 C27 C26 125.6(7)
C27 C28 C29 121.5(6)
C16 C29 C30 123.9(6)
C16 C29 C28 123.3(6)
C30 C29 C28 112.8(6)
C29 C30 C31 126.0(6)
C29 C30 C19 118.5(5)
C31 C30 C19 115.4(6)
C22 C31 C30 120.6(7)
C22 C31 C26 119.1(6)
C30 C31 C26 120.3(6)
N5 C32 C36 124.9(4)
N5 C32 C33 112.2(4)
C36 C32 C33 122.8(4)
N6 C33 C32 112.8(4)
N6 C33 C37 124.7(4)
C32 C33 C37 122.4(4)
N7 C34 C35 113.0(4)
N7 C34 C38 122.3(5)
C35 C34 C38 124.6(4)
N8 C35 C34 112.8(4)
N8 C35 C39 124.7(4)
C34 C35 C39 122.4(4)
N10 C40 C41 122.6(4)
C40 C41 C42 119.6(4)
C43 C42 C41 117.7(4)
C43 C42 C45 118.7(4)
C41 C42 C45 123.3(4)
C44 C43 C42 119.8(4)
N10 C44 C43 122.2(4)
O10 C45 N12 124.3(4)
O10 C45 C42 119.8(4)
N12 C45 C42 115.8(4)
N12 C46 C47 109.8(4)
C48 C47 C60 119.3(4)
C48 C47 C46 118.8(4)
C60 C47 C46 121.9(4)
C47 C48 C49 121.9(5)
C48 C49 C50 120.0(5)
C49 C50 C61 119.0(4)
C49 C50 C51 121.5(5)
C61 C50 C51 119.4(5)
C52 C51 C50 120.8(5)
C51 C52 C53 121.5(4)
C54 C53 C62 119.1(4)
C54 C53 C52 122.3(4)
C62 C53 C52 118.5(5)
C55 C54 C53 120.8(4)
C54 C55 C56 121.1(5)
C55 C56 C57 119.5(5)
C56 C57 C62 120.3(4)
C56 C57 C58 121.4(4)
C62 C57 C58 118.3(4)
C59 C58 C57 121.4(4)
C58 C59 C60 121.6(4)
C47 C60 C61 119.4(4)
C47 C60 C59 122.7(4)
C61 C60 C59 117.9(4)
C50 C61 C60 120.4(4)
C50 C61 C62 119.5(4)
C60 C61 C62 120.2(4)
C57 C62 C53 119.1(4)
C57 C62 C61 120.6(4)
C53 C62 C61 120.2(4)
Cl3 C64 Cl4 111.6(4)

loop_
_geom_bond_atom_site_label_1
_geom_bond_atom_site_label_2
_geom_bond_distance
Co1 N3 1.887(4)
Co1 N1 1.895(4)
Co1 N4 1.898(4)
Co1 N2 1.904(4)
Co1 N9 1.973(4)
Co1 Cl1 2.2241(13)
Co2 N8 1.891(4)
Co2 N7 1.894(4)
Co2 N6 1.903(4)
Co2 N5 1.910(4)
Co2 N10 1.962(4)
Co2 Cl2 2.2423(13)
Cl3 C64 1.737(7)
Cl4 C64 1.773(7)
O1 N1 1.362(5)
O2 N2 1.337(5)
O3 N3 1.329(5)
O4 N4 1.342(5)
O5 N5 1.360(5)
O6 N6 1.350(5)
O7 N7 1.327(5)
O8 N8 1.342(5)
O9 C14 1.242(7)
O10 C45 1.234(6)
O13 C63 1.379(8)
N1 C1 1.294(6)
N2 C2 1.300(6)
N3 C3 1.306(6)
N4 C4 1.300(6)
N5 C32 1.280(6)
N6 C33 1.286(6)
N7 C34 1.304(6)
N8 C35 1.297(6)
N9 C13 1.347(6)
N9 C9 1.356(6)
N10 C40 1.341(6)
N10 C44 1.361(6)
N11 C14 1.344(7)
N11 C15 1.464(6)
N12 C45 1.348(6)
N12 C46 1.478(6)
C1 C2 1.487(6)
C1 C5 1.489(7)
C2 C6 1.479(6)
C3 C4 1.473(6)
C3 C7 1.493(7)
C4 C8 1.498(6)
C9 C10 1.385(7)
C10 C11 1.385(7)
C11 C12 1.402(7)
C11 C14 1.512(7)
C12 C13 1.377(7)
C15 C16 1.565(8)
C16 C29 1.352(9)
C16 C17 1.385(9)
C17 C18 1.382(9)
C18 C19 1.403(8)
C19 C20 1.411(10)
C19 C30 1.504(9)
C20 C21 1.409(11)
C21 C22 1.432(11)
C22 C31 1.398(9)
C22 C23 1.434(10)
C23 C24 1.377(12)
C24 C25 1.402(11)
C25 C26 1.347(9)
C26 C31 1.435(9)
C26 C27 1.467(10)
C27 C28 1.326(10)
C28 C29 1.500(10)
C29 C30 1.403(8)
C30 C31 1.414(8)
C32 C36 1.486(6)
C32 C33 1.488(6)
C33 C37 1.490(6)
C34 C35 1.475(7)
C34 C38 1.484(7)
C35 C39 1.502(6)
C40 C41 1.379(7)
C41 C42 1.403(7)
C42 C43 1.387(7)
C42 C45 1.498(7)
C43 C44 1.381(7)
C46 C47 1.504(6)
C47 C48 1.393(7)
C47 C60 1.410(7)
C48 C49 1.395(7)
C49 C50 1.407(7)
C50 C61 1.416(7)
C50 C51 1.442(7)
C51 C52 1.350(7)
C52 C53 1.438(7)
C53 C54 1.395(7)
C53 C62 1.424(6)
C54 C55 1.386(7)
C55 C56 1.387(7)
C56 C57 1.401(7)
C57 C62 1.419(7)
C57 C58 1.437(6)
C58 C59 1.358(7)
C59 C60 1.446(7)
C60 C61 1.426(6)
C61 C62 1.426(7)
